data_4066639
loop_
_publ_author_name
'Chen, Dafa'
'Zhang, Xi'
'Xu, Shansheng'
'Song, Haibin'
'Wang, Baiquan'

_publ_section_title
;
 Pyridyl-Substituted Indenyl Ruthenium Complexes: Synthesis, Structures,
 and Reactivities
;
_journal_issue 15
_journal_name_full Organometallics
_journal_page_first 3418
_journal_paper_doi 10.1021/om100556y
_journal_volume 29
_journal_year 2010
_chemical_formula_sum 'C25 H16 N2 O4 Ru2'
_chemical_formula_weight 610.54
_chemical_name_systematic
; 
 ? 
;
_space_group_IT_number 14
_symmetry_cell_setting monoclinic
_symmetry_space_group_name_Hall '-P 2yn'
_symmetry_space_group_name_H-M 'P 1 21/n 1'
_atom_sites_solution_hydrogens geom
_atom_sites_solution_primary direct
_atom_sites_solution_secondary difmap
_audit_creation_method SHELXL-97
_cell_angle_alpha 90.00
_cell_angle_beta 106.233(2)
_cell_angle_gamma 90.00
_cell_formula_units_Z 4
_cell_length_a 9.4777(13)
_cell_length_b 15.288(2)
_cell_length_c 16.231(2)
_cell_measurement_reflns_used 5336
_cell_measurement_temperature 294(2)
_cell_measurement_theta_max 28.28
_cell_measurement_theta_min 2.60
_cell_volume 2258.0(5)
_computing_cell_refinement 'Bruker SMART'
_computing_data_collection 'Bruker SMART'
_computing_data_reduction 'Bruker SAINT'
_computing_molecular_graphics 'Bruker SHELXTL'
_computing_publication_material 'Bruker SHELXTL'
_computing_structure_refinement 'SHELXL-97 (Sheldrick, 1997)'
_computing_structure_solution 'SHELXS-97 (Sheldrick, 1990)'
_diffrn_ambient_temperature 294(2)
_diffrn_measured_fraction_theta_full 1.000
_diffrn_measured_fraction_theta_max 1.000
_diffrn_measurement_device_type 'CCD area detector'
_diffrn_measurement_method 'phi and omega scans'
_diffrn_radiation_monochromator graphite
_diffrn_radiation_source 'fine-focus sealed tube'
_diffrn_radiation_type MoK\a
_diffrn_radiation_wavelength 0.71073
_diffrn_reflns_av_R_equivalents 0.0279
_diffrn_reflns_av_sigmaI/netI 0.0311
_diffrn_reflns_limit_h_max 11
_diffrn_reflns_limit_h_min -10
_diffrn_reflns_limit_k_max 11
_diffrn_reflns_limit_k_min -18
_diffrn_reflns_limit_l_max 19
_diffrn_reflns_limit_l_min -18
_diffrn_reflns_number 11394
_diffrn_reflns_theta_full 25.01
_diffrn_reflns_theta_max 25.01
_diffrn_reflns_theta_min 1.87
_exptl_absorpt_coefficient_mu 1.372
_exptl_absorpt_correction_T_max 1.000000
_exptl_absorpt_correction_T_min 0.734328
_exptl_absorpt_correction_type multi-scan
_exptl_absorpt_process_details SADABS
_exptl_crystal_density_diffrn 1.796
_exptl_crystal_density_meas ?
_exptl_crystal_density_method 'not measured'
_exptl_crystal_F_000 1200
_exptl_crystal_size_max 0.30
_exptl_crystal_size_mid 0.26
_exptl_crystal_size_min 0.22
_refine_diff_density_max 0.391
_refine_diff_density_min -0.283
_refine_diff_density_rms 0.068
_refine_ls_extinction_method none
_refine_ls_goodness_of_fit_ref 1.051
_refine_ls_hydrogen_treatment constr
_refine_ls_matrix_type full
_refine_ls_number_parameters 298
_refine_ls_number_reflns 3977
_refine_ls_number_restraints 0
_refine_ls_restrained_S_all 1.051
_refine_ls_R_factor_all 0.0363
_refine_ls_R_factor_gt 0.0231
_refine_ls_shift/su_max 0.002
_refine_ls_shift/su_mean 0.000
_refine_ls_structure_factor_coef Fsqd
_refine_ls_weighting_details 'calc w=1/[\s^2^(Fo^2^)+(0.0273P)^2^+0.0975P] where P=(Fo^2^+2Fc^2^)/3'
_refine_ls_weighting_scheme calc
_refine_ls_wR_factor_gt 0.0517
_refine_ls_wR_factor_ref 0.0575
_reflns_number_gt 3185
_reflns_number_total 3977
_reflns_threshold_expression >2sigma(I)
_cod_data_source_file om100556y_si_001.cif
_cod_data_source_block 060416c
_cod_depositor_comments
;
The following automatic conversions were performed:

'_symmetry_cell_setting' value 'Monoclinic' changed to 'monoclinic'
according to /home/saulius/struct/CIF-dictionaries/cif_core.dic
dictionary named 'cif_core.dic' version 2.4.1 from
2010-06-29.

'_exptl_absorpt_correction_type' value 'MULTI-SCAN'
changed to 'multi-scan' according to
/home/saulius/struct/CIF-dictionaries/cif_core.dic dictionary named
'cif_core.dic' version 2.4.1 from
2010-06-29.

'_refine_ls_hydrogen_treatment' value 'CONSTR' changed
to 'constr' according to
/home/saulius/struct/CIF-dictionaries/cif_core.dic dictionary named
'cif_core.dic' version 2.4.1 from 2010-06-29.

Automatic conversion script
Id: cif_fix_values 1715 2011-07-08 13:25:40Z adriana 

The following automatic conversions were performed:

'_exptl_crystal_density_meas' value 'none' was changed to '?' - the
value is perceived as not measured.

Automatic conversion script
Id: cif_fix_values 3008 2015-01-20 13:52:24Z robertas 
;
_cod_original_sg_symbol_H-M P2(1)/n
_cod_database_code 4066639

loop_
_symmetry_equiv_pos_as_xyz
'x, y, z'
'-x+1/2, y+1/2, -z+1/2'
'-x, -y, -z'
'x-1/2, -y-1/2, z-1/2'

loop_
_atom_site_label
_atom_site_type_symbol
_atom_site_fract_x
_atom_site_fract_y
_atom_site_fract_z
_atom_site_U_iso_or_equiv
_atom_site_adp_type
_atom_site_occupancy
_atom_site_symmetry_multiplicity
_atom_site_calc_flag
_atom_site_refinement_flags
Ru1 Ru 0.79699(2) 0.306096(16) 0.148999(15) 0.03067(8) Uani 1 1 d .
Ru2 Ru 0.87215(2) 0.181060(15) 0.041017(15) 0.02827(8) Uani 1 1 d .
O1 O 0.8888(3) 0.18823(18) 0.30335(17) 0.0690(8) Uani 1 1 d .
O2 O 1.0867(3) 0.40196(18) 0.20396(18) 0.0743(8) Uani 1 1 d .
O3 O 1.1529(2) 0.13742(16) 0.18407(14) 0.0519(6) Uani 1 1 d .
O4 O 0.8997(3) 0.04189(17) -0.08463(15) 0.0660(7) Uani 1 1 d .
N1 N 0.7167(3) 0.10341(15) 0.08162(14) 0.0313(6) Uani 1 1 d .
N2 N 0.9789(3) 0.27671(17) -0.01322(15) 0.0362(6) Uani 1 1 d .
C1 C 0.8592(3) 0.2345(2) 0.2446(2) 0.0401(8) Uani 1 1 d .
C2 C 0.9743(4) 0.3666(2) 0.1829(2) 0.0433(8) Uani 1 1 d .
C3 C 1.0435(3) 0.1531(2) 0.13434(19) 0.0329(7) Uani 1 1 d .
C4 C 0.8915(3) 0.0953(2) -0.0374(2) 0.0367(7) Uani 1 1 d .
C5 C 0.7317(3) 0.0167(2) 0.0972(2) 0.0426(8) Uani 1 1 d .
H5 H 0.8142 -0.0115 0.0897 0.051 Uiso 1 1 calc R
C6 C 0.6295(4) -0.0321(2) 0.1238(2) 0.0575(10) Uani 1 1 d .
H6 H 0.6450 -0.0912 0.1365 0.069 Uiso 1 1 calc R
C7 C 0.5042(4) 0.0092(2) 0.1310(2) 0.0563(10) Uani 1 1 d .
H7 H 0.4322 -0.0224 0.1470 0.068 Uiso 1 1 calc R
C8 C 0.4862(3) 0.0973(2) 0.1145(2) 0.0450(8) Uani 1 1 d .
H8 H 0.4015 0.1253 0.1189 0.054 Uiso 1 1 calc R
C9 C 0.5943(3) 0.1444(2) 0.09138(17) 0.0320(7) Uani 1 1 d .
C10 C 0.5893(3) 0.2402(2) 0.07907(18) 0.0321(7) Uani 1 1 d .
C11 C 0.5437(3) 0.3075(2) 0.1292(2) 0.0370(7) Uani 1 1 d .
C12 C 0.4762(3) 0.3049(2) 0.1978(2) 0.0491(9) Uani 1 1 d .
H12 H 0.4553 0.2519 0.2198 0.059 Uiso 1 1 calc R
C13 C 0.4433(4) 0.3826(3) 0.2300(2) 0.0650(12) Uani 1 1 d .
H13 H 0.3941 0.3819 0.2722 0.078 Uiso 1 1 calc R
C14 C 0.4819(4) 0.4634(3) 0.2012(3) 0.0669(12) Uani 1 1 d .
H14 H 0.4596 0.5147 0.2257 0.080 Uiso 1 1 calc R
C15 C 0.5511(4) 0.4686(2) 0.1382(2) 0.0530(9) Uani 1 1 d .
H15 H 0.5775 0.5225 0.1205 0.064 Uiso 1 1 calc R
C16 C 0.5821(3) 0.3902(2) 0.1002(2) 0.0408(8) Uani 1 1 d .
C17 C 0.6486(3) 0.3737(2) 0.03141(19) 0.0375(7) Uani 1 1 d .
H17 H 0.6899 0.4158 0.0039 0.045 Uiso 1 1 calc R
C18 C 0.6403(3) 0.28247(19) 0.01281(18) 0.0307(7) Uani 1 1 d .
C19 C 0.6858(3) 0.23428(19) -0.05253(18) 0.0308(7) Uani 1 1 d .
H19 H 0.6147 0.1891 -0.0797 0.037 Uiso 1 1 calc R
C20 C 0.7389(3) 0.2872(2) -0.11808(19) 0.0376(7) Uani 1 1 d .
H20A H 0.7332 0.2510 -0.1680 0.045 Uiso 1 1 calc R
H20B H 0.6743 0.3369 -0.1365 0.045 Uiso 1 1 calc R
C21 C 0.8944(3) 0.3194(2) -0.08251(19) 0.0387(8) Uani 1 1 d .
C22 C 0.9481(4) 0.3875(2) -0.1208(2) 0.0603(10) Uani 1 1 d .
H22 H 0.8867 0.4167 -0.1675 0.072 Uiso 1 1 calc R
C23 C 1.0944(4) 0.4124(3) -0.0891(3) 0.0787(14) Uani 1 1 d .
H23 H 1.1330 0.4577 -0.1143 0.094 Uiso 1 1 calc R
C24 C 1.1809(4) 0.3675(3) -0.0190(3) 0.0750(13) Uani 1 1 d .
H24 H 1.2795 0.3820 0.0034 0.090 Uiso 1 1 calc R
C25 C 1.1209(3) 0.3020(2) 0.0172(2) 0.0517(9) Uani 1 1 d .
H25 H 1.1802 0.2733 0.0649 0.062 Uiso 1 1 calc R

loop_
_atom_site_aniso_label
_atom_site_aniso_U_11
_atom_site_aniso_U_22
_atom_site_aniso_U_33
_atom_site_aniso_U_23
_atom_site_aniso_U_13
_atom_site_aniso_U_12
Ru1 0.02607(14) 0.02899(14) 0.03495(15) -0.00411(11) 0.00525(11) 0.00108(10)
Ru2 0.02807(14) 0.02710(14) 0.02985(14) 0.00105(10) 0.00846(10) 0.00124(10)
O1 0.0599(17) 0.078(2) 0.0580(17) 0.0250(15) -0.0016(14) -0.0010(14)
O2 0.0441(15) 0.0697(19) 0.104(2) -0.0168(16) 0.0117(14) -0.0217(14)
O3 0.0424(13) 0.0671(17) 0.0401(13) 0.0010(12) 0.0013(11) 0.0074(13)
O4 0.100(2) 0.0558(17) 0.0429(15) -0.0108(13) 0.0212(14) 0.0221(15)
N1 0.0363(14) 0.0256(13) 0.0306(14) -0.0003(11) 0.0073(11) -0.0035(11)
N2 0.0303(14) 0.0400(15) 0.0379(15) 0.0058(12) 0.0089(12) -0.0012(12)
C1 0.0297(17) 0.043(2) 0.044(2) -0.0088(17) 0.0043(15) -0.0018(15)
C2 0.0388(18) 0.0372(19) 0.051(2) -0.0052(17) 0.0083(16) -0.0003(17)
C3 0.0359(18) 0.0338(17) 0.0314(17) -0.0012(14) 0.0133(15) 0.0013(15)
C4 0.0369(18) 0.0392(19) 0.0337(17) 0.0069(15) 0.0092(14) 0.0089(15)
C5 0.048(2) 0.0332(18) 0.047(2) 0.0034(16) 0.0137(16) -0.0010(16)
C6 0.069(3) 0.037(2) 0.065(3) 0.0118(19) 0.017(2) -0.011(2)
C7 0.055(2) 0.057(2) 0.060(2) 0.008(2) 0.0216(19) -0.022(2)
C8 0.0402(19) 0.048(2) 0.049(2) 0.0011(17) 0.0155(16) -0.0089(17)
C9 0.0315(16) 0.0361(17) 0.0265(16) -0.0025(14) 0.0049(13) -0.0058(14)
C10 0.0248(15) 0.0373(18) 0.0323(17) -0.0024(14) 0.0048(13) -0.0027(13)
C11 0.0246(15) 0.0437(19) 0.0405(18) -0.0057(15) 0.0053(14) 0.0017(14)
C12 0.0360(18) 0.064(2) 0.047(2) -0.0091(18) 0.0110(16) 0.0013(17)
C13 0.044(2) 0.093(3) 0.060(3) -0.026(2) 0.0186(19) 0.011(2)
C14 0.051(2) 0.066(3) 0.075(3) -0.031(2) 0.005(2) 0.018(2)
C15 0.044(2) 0.041(2) 0.066(2) -0.0142(19) 0.0032(18) 0.0097(17)
C16 0.0294(17) 0.0403(19) 0.0461(19) -0.0051(16) -0.0001(15) 0.0075(15)
C17 0.0314(16) 0.0322(17) 0.0431(19) 0.0058(15) 0.0006(14) 0.0003(14)
C18 0.0238(15) 0.0320(16) 0.0314(16) 0.0039(14) -0.0005(13) 0.0018(13)
C19 0.0265(15) 0.0320(16) 0.0320(16) 0.0025(13) 0.0049(13) -0.0020(13)
C20 0.0348(17) 0.0434(19) 0.0323(17) 0.0043(15) 0.0058(14) -0.0038(15)
C21 0.0380(18) 0.0417(19) 0.0352(18) 0.0066(15) 0.0085(15) -0.0049(15)
C22 0.050(2) 0.062(2) 0.062(2) 0.026(2) 0.0056(19) -0.0127(19)
C23 0.052(2) 0.082(3) 0.095(3) 0.046(3) 0.008(2) -0.024(2)
C24 0.035(2) 0.089(3) 0.091(3) 0.036(3) 0.001(2) -0.021(2)
C25 0.0307(18) 0.061(2) 0.059(2) 0.0212(19) 0.0043(16) -0.0009(17)

loop_
_atom_type_symbol
_atom_type_description
_atom_type_scat_dispersion_real
_atom_type_scat_dispersion_imag
_atom_type_scat_source
C C 0.0033 0.0016 'International Tables Vol C Tables 4.2.6.8 and 6.1.1.4'
H H 0.0000 0.0000 'International Tables Vol C Tables 4.2.6.8 and 6.1.1.4'
N N 0.0061 0.0033 'International Tables Vol C Tables 4.2.6.8 and 6.1.1.4'
O O 0.0106 0.0060 'International Tables Vol C Tables 4.2.6.8 and 6.1.1.4'
Ru Ru -1.2594 0.8363 'International Tables Vol C Tables 4.2.6.8 and 6.1.1.4'

loop_
_geom_angle_atom_site_label_1
_geom_angle_atom_site_label_2
_geom_angle_atom_site_label_3
_geom_angle
C1 Ru1 C2 89.77(14)
C1 Ru1 C10 100.90(12)
C2 Ru1 C10 167.09(13)
C1 Ru1 C17 161.08(12)
C2 Ru1 C17 108.50(13)
C10 Ru1 C17 61.71(11)
C1 Ru1 C18 132.38(12)
C2 Ru1 C18 130.04(13)
C10 Ru1 C18 37.12(10)
C17 Ru1 C18 36.08(10)
C1 Ru1 C11 101.23(12)
C2 Ru1 C11 147.78(12)
C10 Ru1 C11 37.07(10)
C17 Ru1 C11 60.64(11)
C18 Ru1 C11 60.68(10)
C1 Ru1 C16 130.32(12)
C2 Ru1 C16 116.98(13)
C10 Ru1 C16 61.00(11)
C17 Ru1 C16 36.47(10)
C18 Ru1 C16 60.07(10)
C11 Ru1 C16 35.60(11)
C1 Ru1 Ru2 92.51(10)
C2 Ru1 Ru2 99.00(10)
C10 Ru1 Ru2 73.51(8)
C17 Ru1 Ru2 89.48(8)
C18 Ru1 Ru2 60.49(7)
C11 Ru1 Ru2 110.51(7)
C16 Ru1 Ru2 120.51(8)
C4 Ru2 C3 99.06(12)
C4 Ru2 N2 92.98(12)
C3 Ru2 N2 94.86(11)
C4 Ru2 N1 91.60(11)
C3 Ru2 N1 97.82(10)
N2 Ru2 N1 165.67(9)
C4 Ru2 C19 90.11(12)
C3 Ru2 C19 170.02(12)
N2 Ru2 C19 80.62(10)
N1 Ru2 C19 85.80(10)
C4 Ru2 Ru1 171.33(9)
C3 Ru2 Ru1 88.04(9)
N2 Ru2 Ru1 91.35(7)
N1 Ru2 Ru1 82.47(6)
C19 Ru2 Ru1 83.19(8)
C5 N1 C9 118.5(3)
C5 N1 Ru2 123.9(2)
C9 N1 Ru2 117.52(18)
C21 N2 C25 117.6(3)
C21 N2 Ru2 116.15(19)
C25 N2 Ru2 126.2(2)
O1 C1 Ru1 175.6(3)
O2 C2 Ru1 178.1(3)
O3 C3 Ru2 173.3(2)
O4 C4 Ru2 177.9(3)
N1 C5 C6 122.8(3)
N1 C5 H5 118.6
C6 C5 H5 118.6
C7 C6 C5 118.3(3)
C7 C6 H6 120.8
C5 C6 H6 120.8
C8 C7 C6 119.7(3)
C8 C7 H7 120.2
C6 C7 H7 120.2
C7 C8 C9 120.1(3)
C7 C8 H8 119.9
C9 C8 H8 119.9
N1 C9 C8 120.5(3)
N1 C9 C10 115.8(2)
C8 C9 C10 123.6(3)
C18 C10 C11 108.3(3)
C18 C10 C9 122.5(3)
C11 C10 C9 129.1(3)
C18 C10 Ru1 75.22(16)
C11 C10 Ru1 75.65(16)
C9 C10 Ru1 112.97(18)
C12 C11 C16 119.4(3)
C12 C11 C10 133.2(3)
C16 C11 C10 107.4(3)
C12 C11 Ru1 124.0(2)
C16 C11 Ru1 72.93(17)
C10 C11 Ru1 67.28(15)
C13 C12 C11 118.2(3)
C13 C12 H12 120.9
C11 C12 H12 120.9
C12 C13 C14 121.8(4)
C12 C13 H13 119.1
C14 C13 H13 119.1
C15 C14 C13 121.7(4)
C15 C14 H14 119.1
C13 C14 H14 119.1
C14 C15 C16 118.6(4)
C14 C15 H15 120.7
C16 C15 H15 120.7
C15 C16 C11 120.1(3)
C15 C16 C17 132.1(3)
C11 C16 C17 107.8(3)
C15 C16 Ru1 125.6(2)
C11 C16 Ru1 71.47(17)
C17 C16 Ru1 69.02(16)
C18 C17 C16 108.9(3)
C18 C17 Ru1 73.61(16)
C16 C17 Ru1 74.51(17)
C18 C17 H17 125.6
C16 C17 H17 125.6
Ru1 C17 H17 118.2
C17 C18 C10 106.8(3)
C17 C18 C19 129.9(3)
C10 C18 C19 123.0(3)
C17 C18 Ru1 70.31(16)
C10 C18 Ru1 67.65(15)
C19 C18 Ru1 122.20(19)
C18 C19 C20 117.5(3)
C18 C19 Ru2 91.68(17)
C20 C19 Ru2 109.13(18)
C18 C19 H19 112.2
C20 C19 H19 112.2
Ru2 C19 H19 112.2
C21 C20 C19 112.5(2)
C21 C20 H20A 109.1
C19 C20 H20A 109.1
C21 C20 H20B 109.1
C19 C20 H20B 109.1
H20A C20 H20B 107.8
N2 C21 C22 122.1(3)
N2 C21 C20 116.7(3)
C22 C21 C20 121.2(3)
C21 C22 C23 119.6(3)
C21 C22 H22 120.2
C23 C22 H22 120.2
C24 C23 C22 118.0(3)
C24 C23 H23 121.0
C22 C23 H23 121.0
C25 C24 C23 119.7(3)
C25 C24 H24 120.1
C23 C24 H24 120.1
N2 C25 C24 123.0(3)
N2 C25 H25 118.5
C24 C25 H25 118.5

loop_
_geom_bond_atom_site_label_1
_geom_bond_atom_site_label_2
_geom_bond_distance
Ru1 C1 1.856(4)
Ru1 C2 1.861(3)
Ru1 C10 2.220(3)
Ru1 C17 2.278(3)
Ru1 C18 2.321(3)
Ru1 C11 2.332(3)
Ru1 C16 2.351(3)
Ru1 Ru2 2.8162(4)
Ru2 C4 1.872(3)
Ru2 C3 1.934(3)
Ru2 N2 2.106(2)
Ru2 N1 2.134(2)
Ru2 C19 2.142(3)
O1 C1 1.156(4)
O2 C2 1.158(4)
O3 C3 1.147(3)
O4 C4 1.137(3)
N1 C5 1.349(4)
N1 C9 1.366(3)
N2 C21 1.352(4)
N2 C25 1.354(4)
C5 C6 1.384(4)
C5 H5 0.9300
C6 C7 1.379(5)
C6 H6 0.9300
C7 C8 1.374(5)
C7 H7 0.9300
C8 C9 1.388(4)
C8 H8 0.9300
C9 C10 1.476(4)
C10 C18 1.449(4)
C10 C11 1.451(4)
C11 C12 1.430(4)
C11 C16 1.431(4)
C12 C13 1.370(5)
C12 H12 0.9300
C13 C14 1.404(5)
C13 H13 0.9300
C14 C15 1.364(5)
C14 H14 0.9300
C15 C16 1.415(4)
C15 H15 0.9300
C16 C17 1.450(4)
C17 C18 1.425(4)
C17 H17 0.9300
C18 C19 1.452(4)
C19 C20 1.529(4)
C19 H19 0.9800
C20 C21 1.507(4)
C20 H20A 0.9700
C20 H20B 0.9700
C21 C22 1.381(4)
C22 C23 1.390(5)
C22 H22 0.9300
C23 C24 1.385(5)
C23 H23 0.9300
C24 C25 1.363(5)
C24 H24 0.9300
C25 H25 0.9300

loop_
_geom_torsion_atom_site_label_1
_geom_torsion_atom_site_label_2
_geom_torsion_atom_site_label_3
_geom_torsion_atom_site_label_4
_geom_torsion
C1 Ru1 Ru2 C4 107.1(6)
C2 Ru1 Ru2 C4 -162.8(6)
C10 Ru1 Ru2 C4 6.4(6)
C17 Ru1 Ru2 C4 -54.1(6)
C18 Ru1 Ru2 C4 -31.6(6)
C11 Ru1 Ru2 C4 4.1(6)
C16 Ru1 Ru2 C4 -34.0(6)
C1 Ru1 Ru2 C3 -38.15(13)
C2 Ru1 Ru2 C3 52.01(14)
C10 Ru1 Ru2 C3 -138.78(12)
C17 Ru1 Ru2 C3 160.67(11)
C18 Ru1 Ru2 C3 -176.78(12)
C11 Ru1 Ru2 C3 -141.12(12)
C16 Ru1 Ru2 C3 -179.19(13)
C1 Ru1 Ru2 N2 -132.97(11)
C2 Ru1 Ru2 N2 -42.81(12)
C10 Ru1 Ru2 N2 126.41(10)
C17 Ru1 Ru2 N2 65.85(10)
C18 Ru1 Ru2 N2 88.40(10)
C11 Ru1 Ru2 N2 124.06(11)
C16 Ru1 Ru2 N2 85.99(11)
C1 Ru1 Ru2 N1 60.00(11)
C2 Ru1 Ru2 N1 150.17(12)
C10 Ru1 Ru2 N1 -40.62(10)
C17 Ru1 Ru2 N1 -101.18(10)
C18 Ru1 Ru2 N1 -78.63(10)
C11 Ru1 Ru2 N1 -42.97(10)
C16 Ru1 Ru2 N1 -81.04(11)
C1 Ru1 Ru2 C19 146.64(12)
C2 Ru1 Ru2 C19 -123.20(13)
C10 Ru1 Ru2 C19 46.01(11)
C17 Ru1 Ru2 C19 -14.54(11)
C18 Ru1 Ru2 C19 8.01(11)
C11 Ru1 Ru2 C19 43.67(11)
C16 Ru1 Ru2 C19 5.60(12)
C4 Ru2 N1 C5 43.5(2)
C3 Ru2 N1 C5 -55.9(2)
N2 Ru2 N1 C5 152.1(3)
C19 Ru2 N1 C5 133.5(2)
Ru1 Ru2 N1 C5 -142.8(2)
C4 Ru2 N1 C9 -135.8(2)
C3 Ru2 N1 C9 124.9(2)
N2 Ru2 N1 C9 -27.1(5)
C19 Ru2 N1 C9 -45.8(2)
Ru1 Ru2 N1 C9 37.89(18)
C4 Ru2 N2 C21 83.4(2)
C3 Ru2 N2 C21 -177.2(2)
N1 Ru2 N2 C21 -25.1(5)
C19 Ru2 N2 C21 -6.2(2)
Ru1 Ru2 N2 C21 -89.1(2)
C4 Ru2 N2 C25 -100.1(3)
C3 Ru2 N2 C25 -0.7(3)
N1 Ru2 N2 C25 151.5(3)
C19 Ru2 N2 C25 170.3(3)
Ru1 Ru2 N2 C25 87.5(3)
C2 Ru1 C1 O1 164(4)
C10 Ru1 C1 O1 -23(4)
C17 Ru1 C1 O1 -1(4)
C18 Ru1 C1 O1 -46(4)
C11 Ru1 C1 O1 15(4)
C16 Ru1 C1 O1 38(4)
Ru2 Ru1 C1 O1 -97(4)
C1 Ru1 C2 O2 58(9)
C10 Ru1 C2 O2 -88(9)
C17 Ru1 C2 O2 -127(9)
C18 Ru1 C2 O2 -94(9)
C11 Ru1 C2 O2 169(9)
C16 Ru1 C2 O2 -166(9)
Ru2 Ru1 C2 O2 -35(9)
C4 Ru2 C3 O3 56(2)
N2 Ru2 C3 O3 -38(2)
N1 Ru2 C3 O3 148(2)
C19 Ru2 C3 O3 -101(2)
Ru1 Ru2 C3 O3 -129(2)
C3 Ru2 C4 O4 107(8)
N2 Ru2 C4 O4 -157(8)
N1 Ru2 C4 O4 9(8)
C19 Ru2 C4 O4 -77(8)
Ru1 Ru2 C4 O4 -38(8)
C9 N1 C5 C6 -1.0(4)
Ru2 N1 C5 C6 179.7(2)
N1 C5 C6 C7 2.9(5)
C5 C6 C7 C8 -2.1(5)
C6 C7 C8 C9 -0.5(5)
C5 N1 C9 C8 -1.7(4)
Ru2 N1 C9 C8 177.6(2)
C5 N1 C9 C10 176.1(2)
Ru2 N1 C9 C10 -4.6(3)
C7 C8 C9 N1 2.5(5)
C7 C8 C9 C10 -175.1(3)
N1 C9 C10 C18 39.4(4)
C8 C9 C10 C18 -142.9(3)
N1 C9 C10 C11 -137.1(3)
C8 C9 C10 C11 40.6(4)
N1 C9 C10 Ru1 -47.2(3)
C8 C9 C10 Ru1 130.5(3)
C1 Ru1 C10 C18 -152.00(18)
C2 Ru1 C10 C18 -6.7(6)
C17 Ru1 C10 C18 35.94(16)
C11 Ru1 C10 C18 113.7(2)
C16 Ru1 C10 C18 77.70(18)
Ru2 Ru1 C10 C18 -62.60(15)
C1 Ru1 C10 C11 94.25(19)
C2 Ru1 C10 C11 -120.5(5)
C17 Ru1 C10 C11 -77.81(19)
C18 Ru1 C10 C11 -113.7(2)
C16 Ru1 C10 C11 -36.04(17)
Ru2 Ru1 C10 C11 -176.35(18)
C1 Ru1 C10 C9 -32.5(2)
C2 Ru1 C10 C9 112.8(5)
C17 Ru1 C10 C9 155.4(2)
C18 Ru1 C10 C9 119.5(3)
C11 Ru1 C10 C9 -126.8(3)
C16 Ru1 C10 C9 -162.8(2)
Ru2 Ru1 C10 C9 56.90(18)
C18 C10 C11 C12 175.2(3)
C9 C10 C11 C12 -7.9(5)
Ru1 C10 C11 C12 -116.0(3)
C18 C10 C11 C16 -6.5(3)
C9 C10 C11 C16 170.5(3)
Ru1 C10 C11 C16 62.3(2)
C18 C10 C11 Ru1 -68.78(19)
C9 C10 C11 Ru1 108.1(3)
C1 Ru1 C11 C12 34.6(3)
C2 Ru1 C11 C12 -73.3(4)
C10 Ru1 C11 C12 127.8(4)
C17 Ru1 C11 C12 -151.2(3)
C18 Ru1 C11 C12 167.2(3)
C16 Ru1 C11 C12 -114.3(3)
Ru2 Ru1 C11 C12 131.6(3)
C1 Ru1 C11 C16 148.88(19)
C2 Ru1 C11 C16 41.0(3)
C10 Ru1 C11 C16 -117.9(3)
C17 Ru1 C11 C16 -36.92(18)
C18 Ru1 C11 C16 -78.54(19)
Ru2 Ru1 C11 C16 -114.12(17)
C1 Ru1 C11 C10 -93.27(19)
C2 Ru1 C11 C10 158.8(2)
C17 Ru1 C11 C10 80.93(18)
C18 Ru1 C11 C10 39.32(17)
C16 Ru1 C11 C10 117.9(3)
Ru2 Ru1 C11 C10 3.74(19)
C16 C11 C12 C13 3.6(5)
C10 C11 C12 C13 -178.2(3)
Ru1 C11 C12 C13 92.1(4)
C11 C12 C13 C14 -3.9(5)
C12 C13 C14 C15 1.5(6)
C13 C14 C15 C16 1.1(5)
C14 C15 C16 C11 -1.3(5)
C14 C15 C16 C17 177.7(3)
C14 C15 C16 Ru1 -89.2(4)
C12 C11 C16 C15 -1.1(4)
C10 C11 C16 C15 -179.7(3)
Ru1 C11 C16 C15 -121.0(3)
C12 C11 C16 C17 179.7(3)
C10 C11 C16 C17 1.0(3)
Ru1 C11 C16 C17 59.7(2)
C12 C11 C16 Ru1 119.9(3)
C10 C11 C16 Ru1 -58.70(19)
C1 Ru1 C16 C15 72.6(4)
C2 Ru1 C16 C15 -42.6(4)
C10 Ru1 C16 C15 151.8(4)
C17 Ru1 C16 C15 -127.5(4)
C18 Ru1 C16 C15 -165.3(4)
C11 Ru1 C16 C15 114.3(4)
Ru2 Ru1 C16 C15 -162.9(3)
C1 Ru1 C16 C11 -41.7(2)
C2 Ru1 C16 C11 -156.90(19)
C10 Ru1 C16 C11 37.54(17)
C17 Ru1 C16 C11 118.2(3)
C18 Ru1 C16 C11 80.42(19)
Ru2 Ru1 C16 C11 82.84(18)
C1 Ru1 C16 C17 -159.92(18)
C2 Ru1 C16 C17 84.9(2)
C10 Ru1 C16 C17 -80.70(18)
C18 Ru1 C16 C17 -37.82(17)
C11 Ru1 C16 C17 -118.2(3)
Ru2 Ru1 C16 C17 -35.4(2)
C15 C16 C17 C18 -174.2(3)
C11 C16 C17 C18 4.9(3)
Ru1 C16 C17 C18 66.16(19)
C15 C16 C17 Ru1 119.6(4)
C11 C16 C17 Ru1 -61.3(2)
C1 Ru1 C17 C18 -61.7(4)
C2 Ru1 C17 C18 133.84(18)
C10 Ru1 C17 C18 -36.98(16)
C11 Ru1 C17 C18 -79.51(18)
C16 Ru1 C17 C18 -115.6(2)
Ru2 Ru1 C17 C18 34.52(16)
C1 Ru1 C17 C16 53.8(4)
C2 Ru1 C17 C16 -110.61(19)
C10 Ru1 C17 C16 78.57(19)
C18 Ru1 C17 C16 115.6(2)
C11 Ru1 C17 C16 36.04(17)
Ru2 Ru1 C17 C16 150.07(17)
C16 C17 C18 C10 -8.8(3)
Ru1 C17 C18 C10 57.99(18)
C16 C17 C18 C19 177.2(3)
Ru1 C17 C18 C19 -116.0(3)
C16 C17 C18 Ru1 -66.8(2)
C11 C10 C18 C17 9.4(3)
C9 C10 C18 C17 -167.8(2)
Ru1 C10 C18 C17 -59.68(19)
C11 C10 C18 C19 -176.1(2)
C9 C10 C18 C19 6.7(4)
Ru1 C10 C18 C19 114.8(3)
C11 C10 C18 Ru1 69.07(19)
C9 C10 C18 Ru1 -108.1(3)
C1 Ru1 C18 C17 157.27(19)
C2 Ru1 C18 C17 -63.3(2)
C10 Ru1 C18 C17 118.7(2)
C11 Ru1 C18 C17 79.39(18)
C16 Ru1 C18 C17 38.23(17)
Ru2 Ru1 C18 C17 -139.38(19)
C1 Ru1 C18 C10 38.6(2)
C2 Ru1 C18 C10 178.04(18)
C17 Ru1 C18 C10 -118.7(2)
C11 Ru1 C18 C10 -39.26(17)
C16 Ru1 C18 C10 -80.43(19)
Ru2 Ru1 C18 C10 101.97(17)
C1 Ru1 C18 C19 -77.3(3)
C2 Ru1 C18 C19 62.1(3)
C10 Ru1 C18 C19 -115.9(3)
C17 Ru1 C18 C19 125.4(3)
C11 Ru1 C18 C19 -155.2(3)
C16 Ru1 C18 C19 163.7(3)
Ru2 Ru1 C18 C19 -13.9(2)
C17 C18 C19 C20 -6.2(4)
C10 C18 C19 C20 -179.3(2)
Ru1 C18 C19 C20 -96.6(3)
C17 C18 C19 Ru2 106.5(3)
C10 C18 C19 Ru2 -66.7(3)
Ru1 C18 C19 Ru2 16.0(2)
C4 Ru2 C19 C18 163.31(18)
C3 Ru2 C19 C18 -40.0(7)
N2 Ru2 C19 C18 -103.68(18)
N1 Ru2 C19 C18 71.72(17)
Ru1 Ru2 C19 C18 -11.18(16)
C4 Ru2 C19 C20 -76.7(2)
C3 Ru2 C19 C20 80.0(7)
N2 Ru2 C19 C20 16.3(2)
N1 Ru2 C19 C20 -168.3(2)
Ru1 Ru2 C19 C20 108.8(2)
C18 C19 C20 C21 78.4(3)
Ru2 C19 C20 C21 -24.1(3)
C25 N2 C21 C22 -1.2(5)
Ru2 N2 C21 C22 175.6(3)
C25 N2 C21 C20 176.9(3)
Ru2 N2 C21 C20 -6.2(4)
C19 C20 C21 N2 20.6(4)
C19 C20 C21 C22 -161.2(3)
N2 C21 C22 C23 1.6(6)
C20 C21 C22 C23 -176.4(4)
C21 C22 C23 C24 -0.6(7)
C22 C23 C24 C25 -0.7(7)
C21 N2 C25 C24 -0.2(5)
Ru2 N2 C25 C24 -176.7(3)
C23 C24 C25 N2 1.2(7)
